data_4326131
loop_
_publ_author_name
'Laura Ion'
'Sonia Nieto'
'Julio P\'erez'
'Luc\'ia Riera'
'V\'ictor Riera'
'Jes\'us D\'iaz'
'Ram\'on L\'opez'
'Kirsty M. Anderson'
'Jonathan W. Steed'

_publ_contact_author
;    LUCIA RIERA
     Instituto de S\'intesis Qu\'imica y Cat\'alisis Homog\'enea (ISQCH) 
     Universidad de Zaragoza-CSIC
     C/ Pedro Cerbuna, 12
     50009 Zaragoza  
     SPAIN
;
_publ_contact_author_email riera@unizar.es
_publ_contact_author_fax +34-85-103446
_publ_contact_author_phone +34-85-102985
_publ_section_title
;
 Two Different Hydrogen Bond Donor Ligands Together: A Selectivity
 Improvement in Organometallic {Re(CO)3} Anion Hosts
;
_journal_name_full 'Inorganic Chemistry'
_journal_page_first 8524
_journal_page_last 8531
_journal_paper_doi 10.1021/ic201120s
_journal_volume 50
_journal_year 2011
_chemical_formula_moiety 'C16 H18 N6 O3 Re, Cl'
_chemical_formula_sum 'C16 H18 Cl N6 O3 Re'
_chemical_formula_weight 564.01
_chemical_name_systematic
; 
 ? 
;
_space_group_IT_number 4
_symmetry_cell_setting monoclinic
_symmetry_space_group_name_Hall 'P 2yb'
_symmetry_space_group_name_H-M 'P 1 21 1'
_atom_sites_solution_hydrogens geom
_atom_sites_solution_primary direct
_atom_sites_solution_secondary difmap
_audit_creation_method SHELXL-97
_cell_angle_alpha 90.00
_cell_angle_beta 106.057(4)
_cell_angle_gamma 90.00
_cell_formula_units_Z 8
_cell_length_a 10.645(3)
_cell_length_b 32.016(8)
_cell_length_c 13.969(3)
_cell_measurement_temperature 120(2)
_cell_volume 4575(2)
_computing_cell_refinement SMART
_computing_data_collection SMART
_computing_data_reduction SAINT
_computing_molecular_graphics X-Seed
_computing_publication_material X-Seed
_computing_structure_refinement 'SHELXL-97 (Sheldrick, 1997)'
_computing_structure_solution 'SHELXS-97 (Sheldrick, 1990)'
_diffrn_ambient_temperature 120(2)
_diffrn_measured_fraction_theta_full 0.932
_diffrn_measured_fraction_theta_max 0.932
_diffrn_measurement_device_type 'SMART 1k'
_diffrn_radiation_monochromator graphite
_diffrn_radiation_source 'fine-focus sealed tube'
_diffrn_radiation_type MoK\a
_diffrn_radiation_wavelength 0.71073
_diffrn_reflns_av_R_equivalents 0.0714
_diffrn_reflns_av_sigmaI/netI 0.1088
_diffrn_reflns_limit_h_max 13
_diffrn_reflns_limit_h_min -13
_diffrn_reflns_limit_k_max 40
_diffrn_reflns_limit_k_min -42
_diffrn_reflns_limit_l_max 18
_diffrn_reflns_limit_l_min -18
_diffrn_reflns_number 47708
_diffrn_reflns_theta_full 28.28
_diffrn_reflns_theta_max 28.28
_diffrn_reflns_theta_min 2.09
_exptl_absorpt_coefficient_mu 5.454
_exptl_absorpt_correction_T_max 1.000000
_exptl_absorpt_correction_T_min 0.810923
_exptl_crystal_density_diffrn 1.638
_exptl_crystal_description block
_exptl_crystal_F_000 2176
_exptl_crystal_size_max 0.20
_exptl_crystal_size_mid 0.10
_exptl_crystal_size_min 0.10
_refine_diff_density_max 9.693
_refine_diff_density_min -4.000
_refine_diff_density_rms 0.484
_refine_ls_abs_structure_details 'Flack H D (1983), Acta Cryst. A39, 876-881'
_refine_ls_abs_structure_Flack 0.46(2)
_refine_ls_extinction_method none
_refine_ls_goodness_of_fit_ref 1.021
_refine_ls_hydrogen_treatment calc
_refine_ls_matrix_type full
_refine_ls_number_parameters 482
_refine_ls_number_reflns 20434
_refine_ls_number_restraints 1
_refine_ls_restrained_S_all 1.021
_refine_ls_R_factor_all 0.1382
_refine_ls_R_factor_gt 0.0981
_refine_ls_shift/su_max 1.400
_refine_ls_shift/su_mean 0.042
_refine_ls_structure_factor_coef Fsqd
_refine_ls_weighting_details 'calc w=1/[\s^2^(Fo^2^)+(0.1564P)^2^+155.4942P] where P=(Fo^2^+2Fc^2^)/3'
_refine_ls_weighting_scheme calc
_refine_ls_wR_factor_gt 0.2590
_refine_ls_wR_factor_ref 0.2866
_reflns_number_gt 14092
_reflns_number_total 20434
_reflns_threshold_expression >2sigma(I)
_cod_data_source_file ic201120s_si_002_4.cif
_cod_data_source_block c:3-Cl
_cod_original_cell_volume 4574.8(19)
_cod_database_code 4326131

loop_
_symmetry_equiv_pos_as_xyz
'x, y, z'
'-x, y+1/2, -z'

loop_
_atom_site_label
_atom_site_type_symbol
_atom_site_fract_x
_atom_site_fract_y
_atom_site_fract_z
_atom_site_U_iso_or_equiv
_atom_site_adp_type
_atom_site_occupancy
_atom_site_symmetry_multiplicity
_atom_site_calc_flag
_atom_site_refinement_flags
Re1 Re 0.08250(10) 0.04364(3) -0.40287(8) 0.0178(2) Uani 1 1 d .
Re2 Re 0.54611(9) 0.04262(3) 0.06601(6) 0.0165(2) Uani 1 1 d .
Re3 Re 0.20980(10) -0.28020(3) -0.30366(8) 0.0214(2) Uani 1 1 d .
Re4 Re 0.67293(9) -0.27928(2) 0.16373(6) 0.0145(2) Uani 1 1 d .
Cl1 Cl -0.1257(6) -0.1417(2) -0.3376(5) 0.0204(13) Uani 1 1 d .
Cl2 Cl 0.3854(6) -0.0946(2) -0.4327(5) 0.0222(13) Uani 1 1 d .
Cl3 Cl 0.3663(6) -0.1396(2) 0.1893(5) 0.0238(13) Uani 1 1 d .
Cl4 Cl 0.8758(6) -0.0935(2) 0.0970(5) 0.0234(13) Uani 1 1 d .
O1 O 0.038(2) 0.1223(8) -0.5340(18) 0.053(6) Uiso 1 1 d .
O2 O 0.075(3) 0.0992(8) -0.226(2) 0.057(7) Uiso 1 1 d .
O3 O 0.3741(18) 0.0579(6) -0.3666(13) 0.025(4) Uiso 1 1 d .
O4 O 0.493(2) 0.1101(7) -0.0964(17) 0.045(6) Uiso 1 1 d .
O5 O 0.527(2) 0.1080(7) 0.2228(15) 0.038(5) Uiso 1 1 d .
O6 O 0.844(2) 0.0588(7) 0.1158(17) 0.044(6) Uiso 1 1 d .
O7 O -0.079(2) -0.2994(7) -0.3415(16) 0.038(5) Uiso 1 1 d .
O8 O 0.237(2) -0.3484(8) -0.4476(18) 0.051(6) Uiso 1 1 d .
O9 O 0.279(3) -0.3436(8) -0.1234(19) 0.054(7) Uiso 1 1 d .
O10 O 0.382(2) -0.2959(7) 0.1291(17) 0.045(6) Uiso 1 1 d .
O11 O 0.667(2) -0.3370(7) -0.0159(17) 0.043(6) Uiso 1 1 d .
O12 O 0.723(2) -0.3531(7) 0.3076(16) 0.043(5) Uiso 1 1 d .
N1 N 0.1127(18) -0.0126(6) -0.3095(13) 0.010(4) Uiso 1 1 d .
N2 N 0.1702(19) -0.0743(6) -0.2468(14) 0.014(4) Uiso 1 1 d .
N3 N 0.064(2) 0.0046(6) -0.5344(15) 0.014(4) Uiso 1 1 d .
N4 N 0.127(2) -0.0365(6) -0.6411(14) 0.016(4) Uiso 1 1 d .
N5 N -0.132(2) 0.0273(7) -0.4320(17) 0.030(5) Uiso 1 1 d .
N6 N -0.325(2) -0.0665(6) -0.4428(14) 0.016(4) Uiso 1 1 d .
H6A H -0.4061 -0.0740 -0.4469 0.019 Uiso 1 1 calc R
H6B H -0.2646 -0.0855 -0.4391 0.019 Uiso 1 1 calc R
N7 N 0.5818(18) -0.0072(6) 0.1794(13) 0.008(4) Uiso 1 1 d .
N8 N 0.6415(19) -0.0632(6) 0.2684(14) 0.014(4) Uiso 1 1 d .
N9 N 0.551(2) -0.0031(7) -0.0521(17) 0.023(5) Uiso 1 1 d .
N10 N 0.644(2) -0.0437(7) -0.1410(15) 0.018(4) Uiso 1 1 d .
N11 N 0.339(2) 0.0234(6) 0.0401(14) 0.016(4) Uiso 1 1 d .
N12 N 0.158(2) -0.0723(7) 0.0535(14) 0.016(5) Uiso 1 1 d .
H12A H 0.2209 -0.0906 0.0577 0.020 Uiso 1 1 calc R
H12B H 0.0794 -0.0808 0.0538 0.020 Uiso 1 1 calc R
N13 N 0.172(2) -0.2340(7) -0.4180(16) 0.021(5) Uiso 1 1 d .
N14 N 0.110(2) -0.1751(7) -0.5110(16) 0.023(5) Uiso 1 1 d .
N15 N 0.1961(19) -0.2310(6) -0.1961(13) 0.009(4) Uiso 1 1 d .
N16 N 0.111(2) -0.1913(6) -0.0967(14) 0.016(4) Uiso 1 1 d .
N17 N 0.417(2) -0.2594(7) -0.2841(17) 0.028(5) Uiso 1 1 d .
N18 N 0.593(2) -0.1635(6) -0.3002(14) 0.016(4) Uiso 1 1 d .
H18A H 0.5287 -0.1453 -0.3088 0.019 Uiso 1 1 calc R
H18B H 0.6724 -0.1548 -0.2974 0.019 Uiso 1 1 calc R
N19 N 0.635(2) -0.2216(7) 0.0645(16) 0.025(5) Uiso 1 1 d .
N20 N 0.584(2) -0.1628(7) 0.0037(15) 0.021(4) Uiso 1 1 d .
N21 N 0.6815(18) -0.2364(6) 0.2884(13) 0.007(4) Uiso 1 1 d .
N22 N 0.625(2) -0.1976(6) 0.4016(15) 0.016(4) Uiso 1 1 d .
N23 N 0.882(2) -0.2624(6) 0.1843(15) 0.019(4) Uiso 1 1 d .
N24 N 1.080(3) -0.1689(8) 0.2024(17) 0.030(6) Uiso 1 1 d .
H24A H 1.0198 -0.1498 0.2002 0.036 Uiso 1 1 calc R
H24B H 1.1612 -0.1615 0.2084 0.036 Uiso 1 1 calc R
C1 C 0.052(3) 0.0911(8) -0.4862(19) 0.023(5) Uiso 1 1 d .
C2 C 0.066(4) 0.0798(12) -0.300(3) 0.056(10) Uiso 1 1 d .
C3 C 0.258(3) 0.0536(8) -0.3826(19) 0.024(6) Uiso 1 1 d .
C4 C 0.173(2) -0.0479(7) -0.3201(16) 0.012(4) Uiso 1 1 d .
H4 H 0.2123 -0.0535 -0.3721 0.014 Uiso 1 1 calc R
C5 C 0.071(3) -0.0170(8) -0.2175(19) 0.020(5) Uiso 1 1 d .
H5 H 0.0282 0.0029 -0.1868 0.025 Uiso 1 1 calc R
C6 C 0.109(3) -0.0567(8) -0.188(2) 0.026(6) Uiso 1 1 d .
H6 H 0.0925 -0.0700 -0.1314 0.031 Uiso 1 1 calc R
C7 C 0.2164(19) -0.1172(6) -0.2333(14) 0.005(4) Uiso 1 1 d .
H7A H 0.3045 -0.1179 -0.1871 0.008 Uiso 1 1 calc R
H7B H 0.2188 -0.1288 -0.2976 0.008 Uiso 1 1 calc R
H7C H 0.1572 -0.1339 -0.2059 0.008 Uiso 1 1 calc R
C8 C 0.163(3) -0.0211(7) -0.5533(17) 0.015(5) Uiso 1 1 d .
H8 H 0.2459 -0.0261 -0.5069 0.017 Uiso 1 1 calc R
C9 C -0.040(3) -0.0007(8) -0.613(2) 0.027(6) Uiso 1 1 d .
H9 H -0.1250 0.0106 -0.6201 0.032 Uiso 1 1 calc R
C10 C -0.004(3) -0.0261(8) -0.684(2) 0.026(6) Uiso 1 1 d .
H10 H -0.0570 -0.0343 -0.7478 0.031 Uiso 1 1 calc R
C11 C 0.212(3) -0.0639(9) -0.688(2) 0.025(6) Uiso 1 1 d .
H11A H 0.2775 -0.0465 -0.7067 0.037 Uiso 1 1 calc R
H11B H 0.1572 -0.0777 -0.7477 0.037 Uiso 1 1 calc R
H11C H 0.2568 -0.0851 -0.6400 0.037 Uiso 1 1 calc R
C12 C -0.217(3) 0.0571(10) -0.444(2) 0.037(7) Uiso 1 1 d .
H12 H -0.1891 0.0853 -0.4351 0.044 Uiso 1 1 calc R
C13 C -0.359(4) 0.0472(16) -0.471(3) 0.073(11) Uiso 1 1 d .
H13 H -0.4245 0.0669 -0.5007 0.088 Uiso 1 1 calc R
C14 C -0.388(3) 0.0057(9) -0.448(2) 0.029(6) Uiso 1 1 d .
H14 H -0.4697 -0.0009 -0.4369 0.035 Uiso 1 1 calc R
C15 C -0.294(2) -0.0250(8) -0.4422(18) 0.019(5) Uiso 1 1 d .
C16 C -0.167(2) -0.0116(7) -0.4319(17) 0.014(5) Uiso 1 1 d .
H16 H -0.1007 -0.0323 -0.4242 0.017 Uiso 1 1 calc R
C17 C 0.527(2) 0.0898(7) -0.0272(17) 0.014(5) Uiso 1 1 d .
C18 C 0.530(2) 0.0831(6) 0.1597(16) 0.010(4) Uiso 1 1 d .
C19 C 0.725(3) 0.0547(8) 0.0925(19) 0.027(6) Uiso 1 1 d .
C20 C 0.652(2) -0.0405(7) 0.1888(16) 0.010(4) Uiso 1 1 d .
H20 H 0.7038 -0.0482 0.1460 0.013 Uiso 1 1 calc R
C21 C 0.517(3) -0.0055(9) 0.257(2) 0.027(6) Uiso 1 1 d .
H21 H 0.4566 0.0148 0.2666 0.032 Uiso 1 1 calc R
C22 C 0.563(3) -0.0393(8) 0.3131(19) 0.024(5) Uiso 1 1 d .
H22 H 0.5447 -0.0460 0.3741 0.028 Uiso 1 1 calc R
C23 C 0.706(3) -0.1047(8) 0.277(2) 0.027(6) Uiso 1 1 d .
H23A H 0.7691 -0.1074 0.3424 0.040 Uiso 1 1 calc R
H23B H 0.7510 -0.1075 0.2248 0.040 Uiso 1 1 calc R
H23C H 0.6396 -0.1267 0.2687 0.040 Uiso 1 1 calc R
C24 C 0.665(3) -0.0252(8) -0.0539(18) 0.016(5) Uiso 1 1 d .
H24 H 0.7442 -0.0263 -0.0014 0.020 Uiso 1 1 calc R
C25 C 0.462(2) -0.0144(6) -0.1327(14) 0.005(4) Uiso 1 1 d .
H25 H 0.3721 -0.0071 -0.1455 0.006 Uiso 1 1 calc R
C26 C 0.509(3) -0.0376(8) -0.1967(19) 0.021(5) Uiso 1 1 d .
H26 H 0.4643 -0.0472 -0.2616 0.025 Uiso 1 1 calc R
C27 C 0.740(2) -0.0670(7) -0.1758(17) 0.014(5) Uiso 1 1 d .
H27A H 0.7967 -0.0475 -0.1988 0.021 Uiso 1 1 calc R
H27B H 0.6958 -0.0854 -0.2309 0.021 Uiso 1 1 calc R
H27C H 0.7939 -0.0839 -0.1210 0.021 Uiso 1 1 calc R
C28 C 0.242(2) 0.0515(7) 0.0229(15) 0.010(4) Uiso 1 1 d .
H28 H 0.2608 0.0801 0.0159 0.012 Uiso 1 1 calc R
C29 C 0.112(3) 0.0389(10) 0.0152(19) 0.032(6) Uiso 1 1 d .
H29 H 0.0445 0.0593 0.0009 0.038 Uiso 1 1 calc R
C30 C 0.081(3) -0.0022(9) 0.028(2) 0.026(6) Uiso 1 1 d .
H30 H -0.0057 -0.0109 0.0238 0.032 Uiso 1 1 calc R
C31 C 0.183(3) -0.0293(8) 0.0465(18) 0.019(5) Uiso 1 1 d .
C32 C 0.301(2) -0.0154(7) 0.0459(17) 0.014(5) Uiso 1 1 d .
H32 H 0.3654 -0.0363 0.0504 0.017 Uiso 1 1 calc R
C33 C 0.257(3) -0.3183(9) -0.186(2) 0.035(7) Uiso 1 1 d .
C34 C 0.207(5) -0.3175(16) -0.397(4) 0.094(15) Uiso 1 1 d .
C35 C 0.033(3) -0.2925(10) -0.334(2) 0.040(8) Uiso 1 1 d .
C36 C 0.101(2) -0.1993(8) -0.4304(17) 0.018(5) Uiso 1 1 d .
H36 H 0.0480 -0.1918 -0.3881 0.021 Uiso 1 1 calc R
C37 C 0.225(3) -0.2310(9) -0.500(2) 0.028(6) Uiso 1 1 d .
H37 H 0.2814 -0.2515 -0.5142 0.033 Uiso 1 1 calc R
C38 C 0.187(4) -0.1958(12) -0.557(3) 0.055(10) Uiso 1 1 d .
H38 H 0.2100 -0.1880 -0.6157 0.066 Uiso 1 1 calc R
C39 C 0.042(2) -0.1366(7) -0.5455(16) 0.015(4) Uiso 1 1 d .
H39A H 0.1038 -0.1133 -0.5308 0.023 Uiso 1 1 calc R
H39B H -0.0264 -0.1322 -0.5116 0.023 Uiso 1 1 calc R
H39C H 0.0016 -0.1383 -0.6176 0.023 Uiso 1 1 calc R
C40 C 0.087(2) -0.2163(7) -0.1876(16) 0.011(5) Uiso 1 1 d .
H40 H 0.0034 -0.2209 -0.2334 0.013 Uiso 1 1 calc R
C41 C 0.293(3) -0.2218(8) -0.1042(19) 0.024(6) Uiso 1 1 d .
H41 H 0.3810 -0.2309 -0.0835 0.028 Uiso 1 1 calc R
C42 C 0.231(2) -0.1978(8) -0.0551(18) 0.019(5) Uiso 1 1 d .
H42 H 0.2747 -0.1859 0.0077 0.023 Uiso 1 1 calc R
C43 C 0.016(4) -0.1719(12) -0.066(3) 0.046(9) Uiso 1 1 d .
H43A H -0.0228 -0.1915 -0.0289 0.070 Uiso 1 1 calc R
H43B H -0.0518 -0.1619 -0.1247 0.070 Uiso 1 1 calc R
H43C H 0.0535 -0.1482 -0.0239 0.070 Uiso 1 1 calc R
C44 C 0.515(2) -0.2874(8) -0.2639(17) 0.021(5) Uiso 1 1 d .
H44 H 0.4961 -0.3156 -0.2517 0.026 Uiso 1 1 calc R
C45 C 0.642(3) -0.2761(10) -0.2603(18) 0.029(6) Uiso 1 1 d .
H45 H 0.7110 -0.2960 -0.2463 0.035 Uiso 1 1 calc R
C46 C 0.663(2) -0.2381(7) -0.2763(16) 0.016(5) Uiso 1 1 d .
H46 H 0.7484 -0.2311 -0.2790 0.019 Uiso 1 1 calc R
C47 C 0.570(2) -0.2045(7) -0.2910(16) 0.014(5) Uiso 1 1 d .
C48 C 0.443(3) -0.2174(8) -0.2957(18) 0.021(5) Uiso 1 1 d .
H48 H 0.3741 -0.1976 -0.3067 0.026 Uiso 1 1 calc R
C49 C 0.486(2) -0.2904(6) 0.1430(15) 0.008(4) Uiso 1 1 d .
C50 C 0.665(2) -0.3144(6) 0.0488(15) 0.009(4) Uiso 1 1 d .
C51 C 0.723(4) -0.3133(13) 0.252(3) 0.069(11) Uiso 1 1 d .
C52 C 0.579(2) -0.1877(7) 0.0789(16) 0.012(4) Uiso 1 1 d .
H52 H 0.5427 -0.1816 0.1320 0.014 Uiso 1 1 calc R
C53 C 0.686(3) -0.2197(8) -0.0111(19) 0.023(6) Uiso 1 1 d .
H53 H 0.7354 -0.2409 -0.0312 0.027 Uiso 1 1 calc R
C54 C 0.652(3) -0.1799(9) -0.058(2) 0.031(6) Uiso 1 1 d .
H54 H 0.6715 -0.1685 -0.1148 0.037 Uiso 1 1 calc R
C55 C 0.525(4) -0.1216(11) -0.001(3) 0.054(10) Uiso 1 1 d .
H55A H 0.4486 -0.1230 0.0251 0.081 Uiso 1 1 calc R
H55B H 0.4981 -0.1120 -0.0701 0.081 Uiso 1 1 calc R
H55C H 0.5891 -0.1021 0.0394 0.081 Uiso 1 1 calc R
C56 C 0.587(2) -0.2207(7) 0.3095(16) 0.012(5) Uiso 1 1 d .
H56 H 0.4989 -0.2236 0.2698 0.014 Uiso 1 1 calc R
C57 C 0.783(3) -0.2343(9) 0.377(2) 0.033(7) Uiso 1 1 d .
H57 H 0.8630 -0.2494 0.3893 0.039 Uiso 1 1 calc R
C58 C 0.753(3) -0.2086(9) 0.439(2) 0.031(7) Uiso 1 1 d .
H58 H 0.8107 -0.1992 0.5004 0.037 Uiso 1 1 calc R
C59 C 0.541(3) -0.1780(11) 0.442(2) 0.040(8) Uiso 1 1 d .
H59A H 0.4797 -0.1983 0.4562 0.060 Uiso 1 1 calc R
H59B H 0.4919 -0.1571 0.3946 0.060 Uiso 1 1 calc R
H59C H 0.5890 -0.1642 0.5035 0.060 Uiso 1 1 calc R
C60 C 0.968(3) -0.2931(8) 0.1879(19) 0.025(6) Uiso 1 1 d .
H60 H 0.9377 -0.3211 0.1788 0.030 Uiso 1 1 calc R
C61 C 1.098(3) -0.2857(10) 0.204(2) 0.035(6) Uiso 1 1 d .
H61 H 1.1593 -0.3080 0.2155 0.042 Uiso 1 1 calc R
C62 C 1.142(3) -0.2407(9) 0.203(2) 0.029(6) Uiso 1 1 d .
H62 H 1.2302 -0.2341 0.2063 0.034 Uiso 1 1 calc R
C63 C 1.048(3) -0.2086(8) 0.1967(19) 0.021(6) Uiso 1 1 d .
C64 C 0.919(2) -0.2216(7) 0.1870(16) 0.012(5) Uiso 1 1 d .
H64 H 0.8536 -0.2008 0.1821 0.015 Uiso 1 1 calc R

loop_
_atom_site_aniso_label
_atom_site_aniso_U_11
_atom_site_aniso_U_22
_atom_site_aniso_U_33
_atom_site_aniso_U_23
_atom_site_aniso_U_13
_atom_site_aniso_U_12
Re1 0.0188(5) 0.0096(4) 0.0313(5) 0.0014(6) 0.0173(4) 0.0017(6)
Re2 0.0192(5) 0.0105(5) 0.0230(5) -0.0018(6) 0.0111(4) -0.0009(6)
Re3 0.0205(5) 0.0108(4) 0.0399(5) -0.0065(7) 0.0203(4) -0.0029(6)
Re4 0.0185(5) 0.0108(5) 0.0172(5) -0.0024(6) 0.0101(4) -0.0019(6)
Cl1 0.006(3) 0.028(3) 0.026(3) -0.003(3) 0.003(2) -0.001(2)
Cl2 0.015(3) 0.021(3) 0.029(3) 0.006(3) 0.004(3) 0.003(2)
Cl3 0.009(3) 0.025(3) 0.037(4) -0.007(3) 0.007(3) 0.002(2)
Cl4 0.019(3) 0.019(3) 0.030(3) -0.002(2) 0.004(3) 0.003(2)

loop_
_atom_type_symbol
_atom_type_description
_atom_type_scat_dispersion_real
_atom_type_scat_dispersion_imag
_atom_type_scat_source
C C 0.0033 0.0016 'International Tables Vol C Tables 4.2.6.8 and 6.1.1.4'
H H 0.0000 0.0000 'International Tables Vol C Tables 4.2.6.8 and 6.1.1.4'
N N 0.0061 0.0033 'International Tables Vol C Tables 4.2.6.8 and 6.1.1.4'
O O 0.0106 0.0060 'International Tables Vol C Tables 4.2.6.8 and 6.1.1.4'
Cl Cl 0.1484 0.1585 'International Tables Vol C Tables 4.2.6.8 and 6.1.1.4'
Re Re -1.0185 7.2310 'International Tables Vol C Tables 4.2.6.8 and 6.1.1.4'

loop_
_geom_angle_atom_site_label_1
_geom_angle_atom_site_label_2
_geom_angle_atom_site_label_3
_geom_angle
C3 Re1 C1 87.0(11)
C3 Re1 C2 94.8(15)
C1 Re1 C2 86.6(14)
C3 Re1 N1 94.3(9)
C1 Re1 N1 178.2(9)
C2 Re1 N1 94.5(13)
C3 Re1 N3 94.6(9)
C1 Re1 N3 89.0(10)
C2 Re1 N3 169.4(13)
N1 Re1 N3 89.7(7)
C3 Re1 N5 176.3(10)
C1 Re1 N5 94.8(10)
C2 Re1 N5 88.5(13)
N1 Re1 N5 83.8(8)
N3 Re1 N5 82.2(8)
C18 Re2 C19 90.1(10)
C18 Re2 C17 85.3(9)
C19 Re2 C17 83.5(10)
C18 Re2 N7 91.6(7)
C19 Re2 N7 92.5(9)
C17 Re2 N7 175.0(8)
C18 Re2 N11 91.6(8)
C19 Re2 N11 175.4(9)
C17 Re2 N11 100.8(8)
N7 Re2 N11 83.3(7)
C18 Re2 N9 175.6(9)
C19 Re2 N9 93.0(10)
C17 Re2 N9 92.0(9)
N7 Re2 N9 91.3(8)
N11 Re2 N9 85.4(8)
C34 Re3 C35 83(2)
C34 Re3 C33 98.2(19)
C35 Re3 C33 93.6(13)
C34 Re3 N13 87.4(17)
C35 Re3 N13 90.6(11)
C33 Re3 N13 173.3(11)
C34 Re3 N15 174.6(18)
C35 Re3 N15 92.9(11)
C33 Re3 N15 85.7(10)
N13 Re3 N15 88.9(7)
C34 Re3 N17 96.1(18)
C35 Re3 N17 172.5(11)
C33 Re3 N17 93.9(11)
N13 Re3 N17 81.9(8)
N15 Re3 N17 87.3(8)
C51 Re4 C50 99.8(16)
C51 Re4 C49 95.7(16)
C50 Re4 C49 87.9(8)
C51 Re4 N21 83.3(15)
C50 Re4 N21 176.7(7)
C49 Re4 N21 92.8(7)
C51 Re4 N23 87.5(16)
C50 Re4 N23 93.4(8)
C49 Re4 N23 176.3(7)
N21 Re4 N23 85.7(7)
C51 Re4 N19 166.7(16)
C50 Re4 N19 90.4(8)
C49 Re4 N19 93.1(8)
N21 Re4 N19 86.4(7)
N23 Re4 N19 83.4(8)
C4 N1 C5 106.7(18)
C4 N1 Re1 128.9(15)
C5 N1 Re1 124.4(14)
C6 N2 C4 109(2)
C6 N2 C7 122.2(19)
C4 N2 C7 128.3(19)
C9 N3 C8 105(2)
C9 N3 Re1 128.6(17)
C8 N3 Re1 126.1(16)
C8 N4 C10 109(2)
C8 N4 C11 125(2)
C10 N4 C11 126(2)
C16 N5 C12 121(3)
C16 N5 Re1 119.5(18)
C12 N5 Re1 119(2)
C20 N7 C21 109.8(19)
C20 N7 Re2 130.7(15)
C21 N7 Re2 119.5(15)
C20 N8 C22 105.5(19)
C20 N8 C23 113.7(19)
C22 N8 C23 141(2)
C25 N9 C24 106(2)
C25 N9 Re2 131.6(18)
C24 N9 Re2 122.6(17)
C24 N10 C26 109(2)
C24 N10 C27 125(2)
C26 N10 C27 125(2)
C32 N11 C28 114(2)
C32 N11 Re2 124.4(16)
C28 N11 Re2 121.7(15)
C36 N13 C37 100(2)
C36 N13 Re3 131.0(17)
C37 N13 Re3 128.6(18)
C38 N14 C36 107(2)
C38 N14 C39 125(2)
C36 N14 C39 127(2)
C40 N15 C41 106.5(19)
C40 N15 Re3 123.6(16)
C41 N15 Re3 126.1(15)
C42 N16 C43 133(3)
C42 N16 C40 103(2)
C43 N16 C40 124(2)
C44 N17 C48 120(2)
C44 N17 Re3 120.2(17)
C48 N17 Re3 119.3(18)
C52 N19 C53 113(2)
C52 N19 Re4 127.3(17)
C53 N19 Re4 118.9(18)
C52 N20 C54 113(2)
C52 N20 C55 118(2)
C54 N20 C55 129(2)
C56 N21 C57 105(2)
C56 N21 Re4 125.9(16)
C57 N21 Re4 125.4(16)
C59 N22 C58 132(3)
C59 N22 C56 124(2)
C58 N22 C56 102(2)
C60 N23 C64 121(2)
C60 N23 Re4 118.5(17)
C64 N23 Re4 120.2(16)
O1 C1 Re1 176(2)
O2 C2 Re1 168(3)
O3 C3 Re1 176(2)
N2 C4 N1 110(2)
C6 C5 N1 103(2)
N2 C6 C5 111(2)
N4 C8 N3 111(2)
N3 C9 C10 109(2)
N4 C10 C9 106(2)
N5 C12 C13 120(3)
C14 C13 C12 114(4)
C15 C14 C13 118(3)
N6 C15 C14 121(2)
N6 C15 C16 122(2)
C14 C15 C16 117(2)
N5 C16 C15 124(2)
O4 C17 Re2 162(2)
O5 C18 Re2 176(2)
O6 C19 Re2 173(2)
N7 C20 N8 110(2)
C22 C21 N7 104(2)
C21 C22 N8 110(2)
N10 C24 N9 108(2)
N9 C25 C26 114(2)
C25 C26 N10 102(2)
N11 C28 C29 121(2)
C30 C29 C28 122(3)
C31 C30 C29 115(3)
C32 C31 C30 119(2)
C32 C31 N12 121(2)
C30 C31 N12 119(2)
N11 C32 C31 129(2)
O9 C33 Re3 174(3)
O8 C34 Re3 164(4)
O7 C35 Re3 172(3)
N13 C36 N14 114(2)
C38 C37 N13 114(3)
C37 C38 N14 104(3)
N15 C40 N16 110(2)
C42 C41 N15 104(2)
N16 C42 C41 116(2)
N17 C44 C45 122(2)
C46 C45 C44 117(3)
C45 C46 C47 127(2)
N18 C47 C48 119(2)
N18 C47 C46 127(2)
C48 C47 C46 114(2)
N17 C48 C47 120(2)
O10 C49 Re4 178(2)
O11 C50 Re4 175(2)
O12 C51 Re4 157(3)
N19 C52 N20 105(2)
N19 C53 C54 108(2)
N20 C54 C53 100(2)
N21 C56 N22 112(2)
C58 C57 N21 110(3)
C57 C58 N22 108(3)
N23 C60 C61 122(3)
C60 C61 C62 118(3)
C63 C62 C61 118(3)
N24 C63 C64 121(3)
N24 C63 C62 122(3)
C64 C63 C62 116(2)
N23 C64 C63 123(2)

loop_
_geom_bond_atom_site_label_1
_geom_bond_atom_site_label_2
_geom_bond_distance
Re1 C3 1.84(3)
Re1 C1 1.89(3)
Re1 C2 1.89(4)
Re1 N1 2.193(18)
Re1 N3 2.18(2)
Re1 N5 2.27(2)
Re2 C18 1.88(2)
Re2 C19 1.87(3)
Re2 C17 1.97(2)
Re2 N7 2.204(18)
Re2 N11 2.22(2)
Re2 N9 2.22(2)
Re3 C34 1.76(5)
Re3 C35 1.86(3)
Re3 C33 1.99(3)
Re3 N13 2.13(2)
Re3 N15 2.210(18)
Re3 N17 2.25(2)
Re4 C51 1.62(4)
Re4 C50 1.94(2)
Re4 C49 1.97(2)
Re4 N21 2.200(18)
Re4 N23 2.23(2)
Re4 N19 2.28(2)
O1 C1 1.19(3)
O2 C2 1.19(4)
O3 C3 1.20(3)
O4 C17 1.14(3)
O5 C18 1.20(3)
O6 C19 1.22(3)
O7 C35 1.18(4)
O8 C34 1.31(5)
O9 C33 1.17(4)
O10 C49 1.08(3)
O11 C50 1.16(3)
O12 C51 1.49(5)
N1 C4 1.33(3)
N1 C5 1.48(3)
N2 C6 1.31(3)
N2 C4 1.34(3)
N2 C7 1.45(3)
N3 C9 1.34(3)
N3 C8 1.42(3)
N4 C8 1.28(3)
N4 C10 1.39(3)
N4 C11 1.54(3)
N5 C16 1.30(3)
N5 C12 1.30(4)
N6 C15 1.37(3)
N7 C20 1.29(3)
N7 C21 1.44(3)
N8 C20 1.36(3)
N8 C22 1.40(3)
N8 C23 1.48(3)
N9 C25 1.31(3)
N9 C24 1.41(3)
N10 C24 1.32(3)
N10 C26 1.44(3)
N10 C27 1.46(3)
N11 C32 1.32(3)
N11 C28 1.34(3)
N12 C31 1.41(3)
N13 C36 1.33(3)
N13 C37 1.41(3)
N14 C38 1.35(4)
N14 C36 1.39(3)
N14 C39 1.44(3)
N15 C40 1.29(3)
N15 C41 1.44(3)
N16 C42 1.27(3)
N16 C43 1.35(4)
N16 C40 1.46(3)
N17 C44 1.34(3)
N17 C48 1.39(3)
N18 C47 1.35(3)
N19 C52 1.28(3)
N19 C53 1.31(3)
N20 C52 1.33(3)
N20 C54 1.38(3)
N20 C55 1.45(4)
N21 C56 1.23(3)
N21 C57 1.40(3)
N22 C59 1.34(4)
N22 C58 1.37(4)
N22 C56 1.44(3)
N23 C60 1.34(3)
N23 C64 1.36(3)
N24 C63 1.31(4)
C5 C6 1.37(4)
C9 C10 1.42(4)
C12 C13 1.48(5)
C13 C14 1.42(5)
C14 C15 1.39(4)
C15 C16 1.39(3)
C21 C22 1.35(4)
C25 C26 1.36(3)
C28 C29 1.42(3)
C29 C30 1.38(4)
C30 C31 1.36(4)
C31 C32 1.33(3)
C37 C38 1.38(5)
C41 C42 1.32(4)
C44 C45 1.39(3)
C45 C46 1.27(4)
C46 C47 1.44(3)
C47 C48 1.40(3)
C53 C54 1.43(4)
C57 C58 1.30(4)
C60 C61 1.36(4)
C61 C62 1.52(4)
C62 C63 1.42(4)
C63 C64 1.41(3)
